data_1538507
loop_
_publ_author_name
'Puff, H.'
'Kuester, J.'

_publ_section_title
;
 Die Kristallstruktur der kubischen
 Triquecksilber-dichalkonium-dihalogenide
;
_journal_name_full Naturwissenschaften
_journal_page_first 464
_journal_page_last 465
_journal_volume 49
_journal_year 1962
_chemical_formula_sum 'Br2 Hg3 Te2'
_chemical_name_systematic 'Hg3 Te2 Br2'
_space_group_IT_number 199
_symmetry_space_group_name_Hall 'I 2b 2c 3'
_symmetry_space_group_name_H-M 'I 21 3'
_cell_angle_alpha 90
_cell_angle_beta 90
_cell_angle_gamma 90
_cell_formula_units_Z 4
_cell_length_a 9.54
_cell_length_b 9.54
_cell_length_c 9.54
_cell_volume 868.251
_citation_journal_id_ASTM NATWAY
_cod_data_source_file Puff_NATWAY_1962_1850.cif
_cod_data_source_block Br2Hg3Te2
_cod_original_cell_volume 868.2507
_cod_database_code 1538507

loop_
_symmetry_equiv_pos_as_xyz
x,y,z
-x,-y+1/2,z
x,-y,-z+1/2
-x,y+1/2,-z+1/2
z,x,y
-z,-x+1/2,y
z,-x,-y+1/2
-z,x+1/2,-y+1/2
y,z,x
y,-z,-x+1/2
-y,z+1/2,-x+1/2
-y+1/2,-z,x+1/2
x+1/2,y+1/2,z+1/2
-x+1/2,-y+1,z+1/2
x+1/2,-y+1/2,-z+1
-x+1/2,y+1,-z+1
z+1/2,x+1/2,y+1/2
-z+1/2,-x+1,y+1/2
z+1/2,-x+1/2,-y+1
-z+1/2,x+1,-y+1
y+1/2,z+1/2,x+1/2
y+1/2,-z+1/2,-x+1
-y+1/2,z+1,-x+1
-y+1,-z+1/2,x+1

loop_
_atom_site_label
_atom_site_type_symbol
_atom_site_fract_x
_atom_site_fract_y
_atom_site_fract_z
_atom_site_occupancy
_atom_site_U_iso_or_equiv
Te1 Te-2 0.274 0.274 0.274 1 0.0
Br1 Br-1 0.02 0.02 0.02 1 0.0
Hg1 Hg+2 0.304 0 0.25 1 0.0
